data_4328858
loop_
_publ_author_name
'Amit Das'
'Thomas Michael Scherer'
'Shaikh M. Mobin'
'Wolfgang Kaim'
'Goutam Kumar Lahiri'

_publ_section_title
;
 9-Oxidophenalenone: A Noninnocent \b-Diketonate Ligand?
;
_journal_name_full 'Inorganic Chemistry'
_journal_page_first 4390
_journal_page_last 4397
_journal_paper_doi 10.1021/ic300207d
_journal_volume 51
_journal_year 2012
_chemical_formula_sum 'C43 H30 Cl N2 O8 Ru'
_chemical_formula_weight 839.21
_chemical_name_systematic
;
 ?
;
_space_group_IT_number 14
_symmetry_cell_setting monoclinic
_symmetry_space_group_name_Hall '-P 2yn'
_symmetry_space_group_name_H-M 'P 1 21/n 1'
_atom_sites_solution_hydrogens geom
_atom_sites_solution_primary direct
_atom_sites_solution_secondary difmap
_audit_creation_method SHELXL-97
_cell_angle_alpha 90.00
_cell_angle_beta 97.976(5)
_cell_angle_gamma 90.00
_cell_formula_units_Z 4
_cell_length_a 17.3674(8)
_cell_length_b 6.3139(3)
_cell_length_c 32.319(2)
_cell_measurement_reflns_used 9689
_cell_measurement_temperature 150(2)
_cell_measurement_theta_max 32.8610
_cell_measurement_theta_min 3.2843
_cell_volume 3509.7(3)
_computing_cell_refinement 'CrysAlis RED, Oxford Diffraction Ltd.,'
_computing_data_collection 'CrysAlis CCD, Oxford Diffraction Ltd.,'
_computing_data_reduction 'CrysAlis RED, Oxford Diffraction Ltd.,'
_computing_molecular_graphics Ortep3
_computing_publication_material Shelx97
_computing_structure_refinement 'SHELXL-97 (Sheldrick, 1997)'
_computing_structure_solution 'SHELXS-97 (Sheldrick, 1997)'
_diffrn_ambient_temperature 150(2)
_diffrn_detector_area_resol_mean 15.9948
_diffrn_measured_fraction_theta_full 0.998
_diffrn_measured_fraction_theta_max 0.998
_diffrn_measurement_device_type 'OXFORD DIFFRACTION XCALIBUR-S'
_diffrn_measurement_method \w/q-scan
_diffrn_radiation_monochromator graphite
_diffrn_radiation_source 'Enhance (Mo) X-ray Source'
_diffrn_radiation_type MoK\a
_diffrn_radiation_wavelength 0.71073
_diffrn_reflns_av_R_equivalents 0.0518
_diffrn_reflns_av_sigmaI/netI 0.0588
_diffrn_reflns_limit_h_max 15
_diffrn_reflns_limit_h_min -20
_diffrn_reflns_limit_k_max 7
_diffrn_reflns_limit_k_min -7
_diffrn_reflns_limit_l_max 37
_diffrn_reflns_limit_l_min -38
_diffrn_reflns_number 22891
_diffrn_reflns_theta_full 25.00
_diffrn_reflns_theta_max 25.00
_diffrn_reflns_theta_min 3.29
_exptl_absorpt_coefficient_mu 0.585
_exptl_absorpt_correction_T_max 0.8821
_exptl_absorpt_correction_T_min 0.8304
_exptl_absorpt_correction_type multi-scan
_exptl_absorpt_process_details
;
CrysAlis RED, Oxford Diffraction Ltd.,
Version 1.171.31.7 (release 18-10-2006 CrysAlis171 .NET)
(compiled Oct 18 2006,16:28:17)
empirical absorption correction using spherical harmonics,
 implemented in SCALE3 ABSPACK scaling algorithm.
;
_exptl_crystal_colour black
_exptl_crystal_density_diffrn 1.588
_exptl_crystal_description plate
_exptl_crystal_F_000 1708
_exptl_crystal_size_max 0.33
_exptl_crystal_size_mid 0.28
_exptl_crystal_size_min 0.22
_refine_diff_density_max 0.847
_refine_diff_density_min -0.396
_refine_diff_density_rms 0.080
_refine_ls_extinction_method none
_refine_ls_goodness_of_fit_ref 0.967
_refine_ls_hydrogen_treatment riding
_refine_ls_matrix_type full
_refine_ls_number_parameters 497
_refine_ls_number_reflns 6184
_refine_ls_number_restraints 0
_refine_ls_restrained_S_all 0.967
_refine_ls_R_factor_all 0.0617
_refine_ls_R_factor_gt 0.0396
_refine_ls_shift/su_max 0.001
_refine_ls_shift/su_mean 0.000
_refine_ls_structure_factor_coef Fsqd
_refine_ls_weighting_details 'calc w=1/[\s^2^(Fo^2^)+(0.0527P)^2^+0.0000P] where P=(Fo^2^+2Fc^2^)/3'
_refine_ls_weighting_scheme calc
_refine_ls_wR_factor_gt 0.0906
_refine_ls_wR_factor_ref 0.0953
_reflns_number_gt 4517
_reflns_number_total 6184
_reflns_threshold_expression >2sigma(I)
_cod_data_source_file ic300207d_si_003.cif
_cod_data_source_block '[2]ClO4'
_cod_original_sg_symbol_H-M 'P 21/n'
_cod_database_code 4328858

loop_
_symmetry_equiv_pos_as_xyz
'x, y, z'
'-x+1/2, y+1/2, -z+1/2'
'-x, -y, -z'
'x-1/2, -y-1/2, z-1/2'

loop_
_atom_site_label
_atom_site_type_symbol
_atom_site_fract_x
_atom_site_fract_y
_atom_site_fract_z
_atom_site_U_iso_or_equiv
_atom_site_adp_type
_atom_site_occupancy
_atom_site_symmetry_multiplicity
_atom_site_calc_flag
_atom_site_refinement_flags
Ru1 Ru 0.320799(17) 0.16108(4) 0.596111(8) 0.02456(10) Uani 1 1 d .
O1 O 0.37357(14) -0.0035(3) 0.55540(7) 0.0269(6) Uani 1 1 d .
O2 O 0.41562(14) 0.3449(4) 0.60883(7) 0.0297(6) Uani 1 1 d .
O3 O 0.36830(14) -0.0362(4) 0.64067(7) 0.0291(6) Uani 1 1 d .
O4 O 0.27157(14) 0.3247(3) 0.63752(7) 0.0275(5) Uani 1 1 d .
N1 N 0.22251(17) -0.0110(4) 0.57857(8) 0.0248(7) Uani 1 1 d .
N2 N 0.26651(16) 0.3418(4) 0.54884(8) 0.0245(6) Uani 1 1 d .
C1 C 0.4476(2) -0.0240(5) 0.55775(10) 0.0281(8) Uani 1 1 d .
C2 C 0.4739(2) -0.1939(5) 0.53353(11) 0.0328(9) Uani 1 1 d .
H2 H 0.4363 -0.2773 0.5166 0.039 Uiso 1 1 calc R
C3 C 0.5495(2) -0.2383(6) 0.53403(12) 0.0389(10) Uani 1 1 d .
H3 H 0.5641 -0.3565 0.5186 0.047 Uiso 1 1 calc R
C4 C 0.6080(2) -0.1128(6) 0.55702(12) 0.0353(10) Uani 1 1 d .
C5 C 0.6871(2) -0.1588(7) 0.55780(13) 0.0445(10) Uani 1 1 d .
H5 H 0.7020 -0.2809 0.5437 0.053 Uiso 1 1 calc R
C6 C 0.7434(3) -0.0309(7) 0.57858(13) 0.0502(12) Uani 1 1 d .
H6 H 0.7967 -0.0658 0.5791 0.060 Uiso 1 1 calc R
C7 C 0.7228(2) 0.1483(7) 0.59881(12) 0.0456(11) Uani 1 1 d .
H7 H 0.7622 0.2389 0.6123 0.055 Uiso 1 1 calc R
C8 C 0.6448(2) 0.1982(6) 0.59963(11) 0.0367(10) Uani 1 1 d .
C9 C 0.6216(2) 0.3836(6) 0.61983(12) 0.0422(11) Uani 1 1 d .
H9 H 0.6605 0.4776 0.6326 0.051 Uiso 1 1 calc R
C10 C 0.5463(2) 0.4300(6) 0.62145(12) 0.0398(10) Uani 1 1 d .
H10 H 0.5337 0.5570 0.6347 0.048 Uiso 1 1 calc R
C11 C 0.4846(2) 0.2913(5) 0.60347(10) 0.0290(9) Uani 1 1 d .
C12 C 0.5050(2) 0.1080(5) 0.58091(10) 0.0275(8) Uani 1 1 d .
C13 C 0.5853(2) 0.0645(6) 0.57915(11) 0.0322(9) Uani 1 1 d .
C14 C 0.3854(2) 0.0132(6) 0.67945(11) 0.0274(8) Uani 1 1 d .
C15 C 0.4341(2) -0.1317(6) 0.70476(11) 0.0329(9) Uani 1 1 d .
H15 H 0.4500 -0.2586 0.6926 0.039 Uiso 1 1 calc R
C16 C 0.4582(2) -0.0926(6) 0.74559(12) 0.0356(9) Uani 1 1 d .
H16 H 0.4914 -0.1917 0.7614 0.043 Uiso 1 1 calc R
C17 C 0.4353(2) 0.0924(6) 0.76535(11) 0.0323(9) Uani 1 1 d .
C18 C 0.4605(2) 0.1344(6) 0.80770(11) 0.0378(10) Uani 1 1 d .
H18 H 0.4939 0.0364 0.8236 0.045 Uiso 1 1 calc R
C19 C 0.4377(2) 0.3147(6) 0.82665(12) 0.0401(10) Uani 1 1 d .
H19 H 0.4574 0.3438 0.8550 0.048 Uiso 1 1 calc R
C20 C 0.3863(2) 0.4528(6) 0.80438(11) 0.0376(10) Uani 1 1 d .
H20 H 0.3699 0.5753 0.8178 0.045 Uiso 1 1 calc R
C21 C 0.3576(2) 0.4160(6) 0.76215(11) 0.0311(9) Uani 1 1 d .
C22 C 0.3009(2) 0.5490(6) 0.73953(11) 0.0310(9) Uani 1 1 d .
H22 H 0.2827 0.6690 0.7530 0.037 Uiso 1 1 calc R
C23 C 0.2721(2) 0.5095(5) 0.69925(10) 0.0285(8) Uani 1 1 d .
H23 H 0.2317 0.5968 0.6856 0.034 Uiso 1 1 calc R
C24 C 0.3011(2) 0.3388(5) 0.67673(10) 0.0261(8) Uani 1 1 d .
C25 C 0.3576(2) 0.1989(5) 0.69803(10) 0.0252(8) Uani 1 1 d .
C26 C 0.3837(2) 0.2358(6) 0.74145(11) 0.0280(8) Uani 1 1 d .
C27 C 0.2045(2) -0.1913(5) 0.59657(10) 0.0286(8) Uani 1 1 d .
H27 H 0.2387 -0.2431 0.6199 0.034 Uiso 1 1 calc R
C28 C 0.1385(2) -0.3050(6) 0.58273(11) 0.0343(9) Uani 1 1 d .
H28 H 0.1265 -0.4307 0.5967 0.041 Uiso 1 1 calc R
C29 C 0.0898(2) -0.2325(6) 0.54800(12) 0.0343(9) Uani 1 1 d .
H29 H 0.0439 -0.3083 0.5377 0.041 Uiso 1 1 calc R
C30 C 0.1089(2) -0.0485(6) 0.52849(11) 0.0309(9) Uani 1 1 d .
H30 H 0.0769 0.0013 0.5042 0.037 Uiso 1 1 calc R
C31 C 0.1749(2) 0.0623(5) 0.54461(10) 0.0260(8) Uani 1 1 d .
C32 C 0.2003(2) 0.2609(6) 0.52766(10) 0.0261(8) Uani 1 1 d .
C33 C 0.1621(2) 0.3657(6) 0.49303(11) 0.0318(9) Uani 1 1 d .
H33 H 0.1156 0.3091 0.4782 0.038 Uiso 1 1 calc R
C34 C 0.1927(2) 0.5546(6) 0.48029(11) 0.0333(9) Uani 1 1 d .
H34 H 0.1682 0.6258 0.4561 0.040 Uiso 1 1 calc R
C35 C 0.2581(2) 0.6370(6) 0.50275(11) 0.0311(9) Uani 1 1 d .
H35 H 0.2787 0.7678 0.4948 0.037 Uiso 1 1 calc R
C36 C 0.2940(2) 0.5289(5) 0.53709(11) 0.0282(8) Uani 1 1 d .
H36 H 0.3392 0.5874 0.5529 0.034 Uiso 1 1 calc R
Cl1 Cl -0.01684(6) 0.25014(17) 0.58627(3) 0.0398(2) Uani 1 1 d .
O111 O -0.0644(2) 0.3991(6) 0.60429(10) 0.0798(12) Uani 1 1 d .
O222 O -0.05446(18) 0.0485(5) 0.58188(9) 0.0576(9) Uani 1 1 d .
O333 O -0.00456(16) 0.3235(4) 0.54581(8) 0.0412(7) Uani 1 1 d .
O444 O 0.05662(17) 0.2290(5) 0.61218(8) 0.0500(8) Uani 1 1 d .
C111 C -0.1730(4) 0.3815(9) 0.80610(17) 0.095(2) Uani 1 1 d .
H11A H -0.2142 0.2983 0.8163 0.142 Uiso 1 1 calc R
H11B H -0.1902 0.5288 0.8019 0.142 Uiso 1 1 calc R
H11C H -0.1260 0.3766 0.8267 0.142 Uiso 1 1 calc R
C222 C -0.1560(3) 0.2921(8) 0.76582(15) 0.0604(13) Uani 1 1 d .
C333 C -0.1289(3) 0.0856(8) 0.76289(16) 0.0631(14) Uani 1 1 d .
H333 H -0.1231 -0.0026 0.7869 0.076 Uiso 1 1 calc R
C444 C -0.1101(3) 0.0067(8) 0.72547(16) 0.0642(14) Uani 1 1 d .
H444 H -0.0909 -0.1336 0.7241 0.077 Uiso 1 1 calc R
C555 C -0.1197(3) 0.1347(9) 0.68988(16) 0.0669(15) Uani 1 1 d .
H555 H -0.1072 0.0818 0.6641 0.080 Uiso 1 1 calc R
C666 C -0.1475(3) 0.3396(9) 0.69242(16) 0.0659(14) Uani 1 1 d .
H666 H -0.1537 0.4274 0.6683 0.079 Uiso 1 1 calc R
C777 C -0.1662(3) 0.4165(8) 0.72945(16) 0.0635(14) Uani 1 1 d .
H777 H -0.1863 0.5560 0.7305 0.076 Uiso 1 1 calc R

loop_
_atom_site_aniso_label
_atom_site_aniso_U_11
_atom_site_aniso_U_22
_atom_site_aniso_U_33
_atom_site_aniso_U_23
_atom_site_aniso_U_13
_atom_site_aniso_U_12
Ru1 0.02466(17) 0.02713(16) 0.02118(15) -0.00284(13) 0.00063(11) 0.00104(14)
O1 0.0239(15) 0.0298(13) 0.0265(13) -0.0043(11) 0.0018(11) -0.0012(11)
O2 0.0279(15) 0.0315(13) 0.0281(13) -0.0053(11) -0.0016(11) -0.0007(12)
O3 0.0280(15) 0.0331(14) 0.0249(14) -0.0029(11) -0.0011(11) 0.0045(11)
O4 0.0276(14) 0.0321(13) 0.0219(12) -0.0039(11) 0.0001(10) 0.0048(11)
N1 0.0248(17) 0.0276(16) 0.0226(15) -0.0031(13) 0.0059(13) 0.0008(13)
N2 0.0222(16) 0.0301(16) 0.0217(14) -0.0034(13) 0.0055(12) 0.0009(14)
C1 0.032(2) 0.031(2) 0.0216(18) 0.0051(15) 0.0060(16) -0.0028(17)
C2 0.035(2) 0.030(2) 0.035(2) -0.0067(16) 0.0102(18) -0.0048(17)
C3 0.041(3) 0.035(2) 0.044(2) -0.0055(19) 0.015(2) 0.0008(19)
C4 0.034(2) 0.037(2) 0.037(2) 0.0046(17) 0.0124(18) 0.0016(18)
C5 0.036(3) 0.051(3) 0.048(3) 0.001(2) 0.011(2) 0.004(2)
C6 0.038(3) 0.068(3) 0.045(3) 0.006(2) 0.008(2) 0.008(2)
C7 0.032(3) 0.066(3) 0.037(2) 0.005(2) 0.0012(19) -0.009(2)
C8 0.029(2) 0.054(3) 0.027(2) 0.0024(19) 0.0025(17) -0.0051(19)
C9 0.038(3) 0.049(3) 0.036(2) -0.0034(19) -0.0058(19) -0.016(2)
C10 0.039(3) 0.038(2) 0.041(2) -0.0103(19) 0.001(2) -0.0063(19)
C11 0.029(2) 0.034(2) 0.0222(19) 0.0020(16) -0.0029(16) -0.0018(17)
C12 0.029(2) 0.031(2) 0.0210(18) 0.0050(15) 0.0004(16) 0.0014(16)
C13 0.032(2) 0.038(2) 0.026(2) 0.0069(17) 0.0033(17) -0.0015(18)
C14 0.020(2) 0.034(2) 0.027(2) 0.0051(16) -0.0014(16) -0.0021(16)
C15 0.033(2) 0.033(2) 0.031(2) -0.0002(17) -0.0020(17) 0.0034(17)
C16 0.028(2) 0.041(2) 0.035(2) 0.0092(18) -0.0033(18) 0.0030(17)
C17 0.025(2) 0.043(2) 0.028(2) 0.0027(17) 0.0020(17) -0.0025(17)
C18 0.029(2) 0.055(3) 0.028(2) 0.0082(19) -0.0034(17) -0.0012(19)
C19 0.040(2) 0.058(3) 0.0217(19) -0.0037(19) -0.0004(17) -0.005(2)
C20 0.043(3) 0.041(2) 0.030(2) -0.0048(18) 0.0065(19) -0.006(2)
C21 0.029(2) 0.043(2) 0.0215(19) -0.0023(17) 0.0035(16) -0.0039(18)
C22 0.035(2) 0.031(2) 0.027(2) -0.0042(17) 0.0087(17) 0.0015(18)
C23 0.027(2) 0.032(2) 0.026(2) 0.0022(16) 0.0058(16) 0.0048(16)
C24 0.025(2) 0.0308(19) 0.0220(18) 0.0039(16) 0.0032(15) -0.0014(17)
C25 0.022(2) 0.030(2) 0.0229(18) 0.0023(15) 0.0016(15) -0.0029(15)
C26 0.022(2) 0.039(2) 0.0224(18) 0.0022(16) -0.0001(16) -0.0043(16)
C27 0.034(2) 0.030(2) 0.0225(18) -0.0013(15) 0.0048(16) 0.0016(17)
C28 0.040(2) 0.033(2) 0.032(2) -0.0041(17) 0.0127(18) -0.0065(19)
C29 0.027(2) 0.039(2) 0.037(2) -0.0079(18) 0.0053(18) -0.0031(17)
C30 0.026(2) 0.038(2) 0.028(2) -0.0068(17) -0.0002(16) 0.0028(17)
C31 0.023(2) 0.031(2) 0.0246(19) -0.0063(16) 0.0058(16) 0.0056(16)
C32 0.023(2) 0.0309(19) 0.0235(19) -0.0070(16) 0.0021(16) 0.0034(16)
C33 0.023(2) 0.044(2) 0.0272(19) -0.0026(17) -0.0005(16) 0.0039(17)
C34 0.033(2) 0.040(2) 0.026(2) 0.0038(17) 0.0029(17) 0.0079(18)
C35 0.032(2) 0.032(2) 0.031(2) 0.0009(17) 0.0104(17) 0.0049(18)
C36 0.029(2) 0.026(2) 0.029(2) -0.0060(16) 0.0032(17) -0.0016(16)
Cl1 0.0332(6) 0.0550(6) 0.0291(5) -0.0024(5) -0.0031(4) 0.0004(5)
O111 0.065(2) 0.125(3) 0.0447(19) -0.0310(19) -0.0096(17) 0.041(2)
O222 0.051(2) 0.068(2) 0.0513(19) 0.0117(16) -0.0016(15) -0.0288(17)
O333 0.0476(18) 0.0452(16) 0.0285(14) 0.0066(13) -0.0035(12) -0.0046(14)
O444 0.0389(18) 0.0628(19) 0.0421(17) 0.0082(15) -0.0160(14) -0.0039(15)
C111 0.110(6) 0.103(5) 0.072(4) -0.024(3) 0.019(4) 0.018(4)
C222 0.055(3) 0.071(4) 0.055(3) -0.006(3) 0.009(2) 0.002(3)
C333 0.070(4) 0.065(3) 0.056(3) 0.007(3) 0.012(3) 0.000(3)
C444 0.056(3) 0.070(3) 0.069(4) -0.014(3) 0.015(3) -0.004(3)
C555 0.050(3) 0.099(5) 0.051(3) -0.014(3) 0.004(2) -0.015(3)
C666 0.057(3) 0.077(4) 0.059(3) -0.001(3) -0.010(3) -0.010(3)
C777 0.054(3) 0.067(3) 0.067(4) -0.005(3) 0.000(3) 0.002(3)

loop_
_atom_type_symbol
_atom_type_description
_atom_type_scat_dispersion_real
_atom_type_scat_dispersion_imag
_atom_type_scat_source
C C 0.0033 0.0016 'International Tables Vol C Tables 4.2.6.8 and 6.1.1.4'
H H 0.0000 0.0000 'International Tables Vol C Tables 4.2.6.8 and 6.1.1.4'
N N 0.0061 0.0033 'International Tables Vol C Tables 4.2.6.8 and 6.1.1.4'
O O 0.0106 0.0060 'International Tables Vol C Tables 4.2.6.8 and 6.1.1.4'
Cl Cl 0.1484 0.1585 'International Tables Vol C Tables 4.2.6.8 and 6.1.1.4'
Ru Ru -1.2594 0.8363 'International Tables Vol C Tables 4.2.6.8 and 6.1.1.4'

loop_
_geom_angle_atom_site_label_1
_geom_angle_atom_site_label_2
_geom_angle_atom_site_label_3
_geom_angle
O4 Ru1 O3 90.69(9)
O4 Ru1 O1 178.28(10)
O3 Ru1 O1 88.23(9)
O4 Ru1 O2 88.78(10)
O3 Ru1 O2 88.16(10)
O1 Ru1 O2 89.85(10)
O4 Ru1 N2 90.94(10)
O3 Ru1 N2 175.21(11)
O1 Ru1 N2 90.25(10)
O2 Ru1 N2 96.38(10)
O4 Ru1 N1 92.44(10)
O3 Ru1 N1 96.58(11)
O1 Ru1 N1 89.01(10)
O2 Ru1 N1 175.08(10)
N2 Ru1 N1 78.85(11)
C1 O1 Ru1 124.1(2)
C11 O2 Ru1 125.1(2)
C14 O3 Ru1 124.7(2)
C24 O4 Ru1 123.0(2)
C27 N1 C31 119.2(3)
C27 N1 Ru1 124.9(2)
C31 N1 Ru1 115.8(2)
C36 N2 C32 119.8(3)
C36 N2 Ru1 124.0(2)
C32 N2 Ru1 116.2(2)
O1 C1 C12 126.3(3)
O1 C1 C2 115.7(3)
C12 C1 C2 118.0(3)
C3 C2 C1 122.2(4)
C3 C2 H2 118.9
C1 C2 H2 118.9
C2 C3 C4 121.3(4)
C2 C3 H3 119.3
C4 C3 H3 119.3
C5 C4 C13 119.8(4)
C5 C4 C3 121.6(4)
C13 C4 C3 118.6(4)
C6 C5 C4 121.2(4)
C6 C5 H5 119.4
C4 C5 H5 119.4
C5 C6 C7 120.1(4)
C5 C6 H6 119.9
C7 C6 H6 119.9
C6 C7 C8 120.7(4)
C6 C7 H7 119.6
C8 C7 H7 119.6
C7 C8 C13 120.1(4)
C7 C8 C9 122.1(4)
C13 C8 C9 117.8(4)
C10 C9 C8 122.3(4)
C10 C9 H9 118.9
C8 C9 H9 118.9
C9 C10 C11 121.5(4)
C9 C10 H10 119.2
C11 C10 H10 119.2
O2 C11 C12 125.7(3)
O2 C11 C10 116.2(3)
C12 C11 C10 118.1(4)
C1 C12 C13 118.7(3)
C1 C12 C11 122.1(3)
C13 C12 C11 119.0(3)
C4 C13 C8 117.9(4)
C4 C13 C12 121.0(3)
C8 C13 C12 121.1(3)
O3 C14 C15 116.3(3)
O3 C14 C25 124.2(3)
C15 C14 C25 119.5(3)
C16 C15 C14 121.5(3)
C16 C15 H15 119.2
C14 C15 H15 119.2
C15 C16 C17 121.5(3)
C15 C16 H16 119.2
C17 C16 H16 119.2
C18 C17 C16 121.8(3)
C18 C17 C26 119.8(3)
C16 C17 C26 118.4(3)
C19 C18 C17 121.4(4)
C19 C18 H18 119.3
C17 C18 H18 119.3
C18 C19 C20 119.8(4)
C18 C19 H19 120.1
C20 C19 H19 120.1
C19 C20 C21 121.3(4)
C19 C20 H20 119.3
C21 C20 H20 119.3
C20 C21 C22 122.0(3)
C20 C21 C26 119.6(3)
C22 C21 C26 118.3(3)
C23 C22 C21 121.7(3)
C23 C22 H22 119.1
C21 C22 H22 119.1
C22 C23 C24 121.2(3)
C22 C23 H23 119.4
C24 C23 H23 119.4
O4 C24 C25 125.4(3)
O4 C24 C23 115.3(3)
C25 C24 C23 119.3(3)
C24 C25 C14 123.7(3)
C24 C25 C26 118.4(3)
C14 C25 C26 117.7(3)
C17 C26 C21 118.0(3)
C17 C26 C25 121.2(3)
C21 C26 C25 120.8(3)
N1 C27 C28 122.6(3)
N1 C27 H27 118.7
C28 C27 H27 118.7
C27 C28 C29 118.6(3)
C27 C28 H28 120.7
C29 C28 H28 120.7
C30 C29 C28 119.2(4)
C30 C29 H29 120.4
C28 C29 H29 120.4
C31 C30 C29 119.5(3)
C31 C30 H30 120.3
C29 C30 H30 120.3
N1 C31 C30 120.8(3)
N1 C31 C32 114.4(3)
C30 C31 C32 124.9(3)
N2 C32 C33 120.4(3)
N2 C32 C31 114.5(3)
C33 C32 C31 125.1(3)
C34 C33 C32 119.2(3)
C34 C33 H33 120.4
C32 C33 H33 120.4
C35 C34 C33 119.6(3)
C35 C34 H34 120.2
C33 C34 H34 120.2
C34 C35 C36 119.4(3)
C34 C35 H35 120.3
C36 C35 H35 120.3
N2 C36 C35 121.6(3)
N2 C36 H36 119.2
C35 C36 H36 119.2
O111 Cl1 O222 110.2(2)
O111 Cl1 O333 109.12(19)
O222 Cl1 O333 108.78(17)
O111 Cl1 O444 109.95(19)
O222 Cl1 O444 109.46(19)
O333 Cl1 O444 109.32(18)
C222 C111 H11A 109.5
C222 C111 H11B 109.5
H11A C111 H11B 109.5
C222 C111 H11C 109.5
H11A C111 H11C 109.5
H11B C111 H11C 109.5
C333 C222 C777 118.1(5)
C333 C222 C111 121.7(5)
C777 C222 C111 120.2(5)
C444 C333 C222 121.2(5)
C444 C333 H333 119.4
C222 C333 H333 119.4
C333 C444 C555 119.6(5)
C333 C444 H444 120.2
C555 C444 H444 120.2
C666 C555 C444 119.6(5)
C666 C555 H555 120.2
C444 C555 H555 120.2
C777 C666 C555 120.5(5)
C777 C666 H666 119.7
C555 C666 H666 119.7
C666 C777 C222 121.0(5)
C666 C777 H777 119.5
C222 C777 H777 119.5

loop_
_geom_bond_atom_site_label_1
_geom_bond_atom_site_label_2
_geom_bond_distance
Ru1 O4 1.976(2)
Ru1 O3 1.994(2)
Ru1 O1 1.996(2)
Ru1 O2 2.010(2)
Ru1 N2 2.031(3)
Ru1 N1 2.036(3)
O1 C1 1.284(4)
O2 C11 1.279(4)
O3 C14 1.286(4)
O4 C24 1.303(4)
N1 C27 1.335(4)
N1 C31 1.361(4)
N2 C36 1.348(4)
N2 C32 1.353(4)
C1 C12 1.429(5)
C1 C2 1.438(5)
C2 C3 1.341(5)
C2 H2 0.9500
C3 C4 1.415(6)
C3 H3 0.9500
C4 C5 1.401(6)
C4 C13 1.414(5)
C5 C6 1.370(6)
C5 H5 0.9500
C6 C7 1.379(6)
C6 H6 0.9500
C7 C8 1.393(6)
C7 H7 0.9500
C8 C13 1.425(5)
C8 C9 1.426(6)
C9 C10 1.348(6)
C9 H9 0.9500
C10 C11 1.443(5)
C10 H10 0.9500
C11 C12 1.438(5)
C12 C13 1.430(5)
C14 C15 1.424(5)
C14 C25 1.431(5)
C15 C16 1.351(5)
C15 H15 0.9500
C16 C17 1.415(5)
C16 H16 0.9500
C17 C18 1.403(5)
C17 C26 1.424(5)
C18 C19 1.376(5)
C18 H18 0.9500
C19 C20 1.377(5)
C19 H19 0.9500
C20 C21 1.406(5)
C20 H20 0.9500
C21 C22 1.417(5)
C21 C26 1.425(5)
C22 C23 1.351(5)
C22 H22 0.9500
C23 C24 1.431(5)
C23 H23 0.9500
C24 C25 1.424(5)
C25 C26 1.433(5)
C27 C28 1.373(5)
C27 H27 0.9500
C28 C29 1.386(5)
C28 H28 0.9500
C29 C30 1.384(5)
C29 H29 0.9500
C30 C31 1.381(5)
C30 H30 0.9500
C31 C32 1.461(5)
C32 C33 1.388(5)
C33 C34 1.391(5)
C33 H33 0.9500
C34 C35 1.364(5)
C34 H34 0.9500
C35 C36 1.376(5)
C35 H35 0.9500
C36 H36 0.9500
Cl1 O111 1.428(3)
Cl1 O222 1.429(3)
Cl1 O333 1.431(3)
Cl1 O444 1.432(3)
C111 C222 1.486(7)
C111 H11A 0.9800
C111 H11B 0.9800
C111 H11C 0.9800
C222 C333 1.394(7)
C222 C777 1.404(7)
C333 C444 1.388(6)
C333 H333 0.9500
C444 C555 1.397(7)
C444 H444 0.9500
C555 C666 1.387(7)
C555 H555 0.9500
C666 C777 1.371(7)
C666 H666 0.9500
C777 H777 0.9500

loop_
_geom_torsion_atom_site_label_1
_geom_torsion_atom_site_label_2
_geom_torsion_atom_site_label_3
_geom_torsion_atom_site_label_4
_geom_torsion
O4 Ru1 O1 C1 -10(3)
O3 Ru1 O1 C1 -61.2(3)
O2 Ru1 O1 C1 27.0(3)
N2 Ru1 O1 C1 123.4(3)
N1 Ru1 O1 C1 -157.8(3)
O4 Ru1 O2 C11 155.4(3)
O3 Ru1 O2 C11 64.6(3)
O1 Ru1 O2 C11 -23.6(3)
N2 Ru1 O2 C11 -113.8(3)
N1 Ru1 O2 C11 -100.2(12)
O4 Ru1 O3 C14 -27.3(3)
O1 Ru1 O3 C14 151.3(3)
O2 Ru1 O3 C14 61.4(3)
N2 Ru1 O3 C14 -137.2(12)
N1 Ru1 O3 C14 -119.9(3)
O3 Ru1 O4 C24 28.9(3)
O1 Ru1 O4 C24 -22(3)
O2 Ru1 O4 C24 -59.3(3)
N2 Ru1 O4 C24 -155.7(3)
N1 Ru1 O4 C24 125.5(3)
O4 Ru1 N1 C27 -88.4(3)
O3 Ru1 N1 C27 2.6(3)
O1 Ru1 N1 C27 90.7(3)
O2 Ru1 N1 C27 167.3(11)
N2 Ru1 N1 C27 -178.9(3)
O4 Ru1 N1 C31 95.0(2)
O3 Ru1 N1 C31 -174.0(2)
O1 Ru1 N1 C31 -85.9(2)
O2 Ru1 N1 C31 -9.3(13)
N2 Ru1 N1 C31 4.5(2)
O4 Ru1 N2 C36 84.9(3)
O3 Ru1 N2 C36 -165.2(11)
O1 Ru1 N2 C36 -93.8(3)
O2 Ru1 N2 C36 -3.9(3)
N1 Ru1 N2 C36 177.2(3)
O4 Ru1 N2 C32 -97.4(2)
O3 Ru1 N2 C32 12.4(14)
O1 Ru1 N2 C32 83.8(2)
O2 Ru1 N2 C32 173.7(2)
N1 Ru1 N2 C32 -5.1(2)
Ru1 O1 C1 C12 -19.0(5)
Ru1 O1 C1 C2 162.8(2)
O1 C1 C2 C3 -177.8(3)
C12 C1 C2 C3 3.9(5)
C1 C2 C3 C4 -3.2(6)
C2 C3 C4 C5 179.8(4)
C2 C3 C4 C13 -1.1(6)
C13 C4 C5 C6 -2.2(6)
C3 C4 C5 C6 177.0(4)
C4 C5 C6 C7 -0.8(6)
C5 C6 C7 C8 2.2(6)
C6 C7 C8 C13 -0.5(6)
C6 C7 C8 C9 -179.3(4)
C7 C8 C9 C10 -178.6(4)
C13 C8 C9 C10 2.7(6)
C8 C9 C10 C11 1.4(6)
Ru1 O2 C11 C12 11.6(5)
Ru1 O2 C11 C10 -169.2(2)
C9 C10 C11 O2 176.2(3)
C9 C10 C11 C12 -4.4(6)
O1 C1 C12 C13 -178.5(3)
C2 C1 C12 C13 -0.4(5)
O1 C1 C12 C11 -3.0(5)
C2 C1 C12 C11 175.2(3)
O2 C11 C12 C1 7.1(5)
C10 C11 C12 C1 -172.2(3)
O2 C11 C12 C13 -177.4(3)
C10 C11 C12 C13 3.4(5)
C5 C4 C13 C8 3.7(5)
C3 C4 C13 C8 -175.5(3)
C5 C4 C13 C12 -176.3(3)
C3 C4 C13 C12 4.5(5)
C7 C8 C13 C4 -2.4(5)
C9 C8 C13 C4 176.4(3)
C7 C8 C13 C12 177.6(3)
C9 C8 C13 C12 -3.6(5)
C1 C12 C13 C4 -3.7(5)
C11 C12 C13 C4 -179.4(3)
C1 C12 C13 C8 176.3(3)
C11 C12 C13 C8 0.6(5)
Ru1 O3 C14 C15 -166.5(2)
Ru1 O3 C14 C25 14.6(5)
O3 C14 C15 C16 177.5(3)
C25 C14 C15 C16 -3.5(6)
C14 C15 C16 C17 1.0(6)
C15 C16 C17 C18 -179.7(4)
C15 C16 C17 C26 1.9(6)
C16 C17 C18 C19 -179.9(4)
C26 C17 C18 C19 -1.5(6)
C17 C18 C19 C20 3.1(6)
C18 C19 C20 C21 -1.4(6)
C19 C20 C21 C22 175.9(4)
C19 C20 C21 C26 -1.8(6)
C20 C21 C22 C23 -178.2(4)
C26 C21 C22 C23 -0.5(6)
C21 C22 C23 C24 -4.0(6)
Ru1 O4 C24 C25 -18.8(5)
Ru1 O4 C24 C23 162.1(2)
C22 C23 C24 O4 -176.3(3)
C22 C23 C24 C25 4.5(5)
O4 C24 C25 C14 -4.7(6)
C23 C24 C25 C14 174.4(3)
O4 C24 C25 C26 -179.5(3)
C23 C24 C25 C26 -0.4(5)
O3 C14 C25 C24 7.1(6)
C15 C14 C25 C24 -171.8(3)
O3 C14 C25 C26 -178.2(3)
C15 C14 C25 C26 3.0(5)
C18 C17 C26 C21 -1.7(5)
C16 C17 C26 C21 176.7(3)
C18 C17 C26 C25 179.2(3)
C16 C17 C26 C25 -2.3(5)
C20 C21 C26 C17 3.3(5)
C22 C21 C26 C17 -174.4(3)
C20 C21 C26 C25 -177.6(3)
C22 C21 C26 C25 4.6(5)
C24 C25 C26 C17 174.9(3)
C14 C25 C26 C17 -0.1(5)
C24 C25 C26 C21 -4.1(5)
C14 C25 C26 C21 -179.2(3)
C31 N1 C27 C28 -1.4(5)
Ru1 N1 C27 C28 -177.9(3)
N1 C27 C28 C29 1.8(6)
C27 C28 C29 C30 -0.2(5)
C28 C29 C30 C31 -1.7(5)
C27 N1 C31 C30 -0.6(5)
Ru1 N1 C31 C30 176.3(3)
C27 N1 C31 C32 179.9(3)
Ru1 N1 C31 C32 -3.3(4)
C29 C30 C31 N1 2.1(5)
C29 C30 C31 C32 -178.4(3)
C36 N2 C32 C33 2.3(5)
Ru1 N2 C32 C33 -175.5(3)
C36 N2 C32 C31 -177.4(3)
Ru1 N2 C32 C31 4.8(4)
N1 C31 C32 N2 -1.0(4)
C30 C31 C32 N2 179.5(3)
N1 C31 C32 C33 179.4(3)
C30 C31 C32 C33 -0.2(6)
N2 C32 C33 C34 0.1(5)
C31 C32 C33 C34 179.8(3)
C32 C33 C34 C35 -2.1(5)
C33 C34 C35 C36 1.7(5)
C32 N2 C36 C35 -2.8(5)
Ru1 N2 C36 C35 174.8(3)
C34 C35 C36 N2 0.8(5)
C777 C222 C333 C444 1.9(8)
C111 C222 C333 C444 -177.3(5)
C222 C333 C444 C555 -1.0(8)
C333 C444 C555 C666 0.3(8)
C444 C555 C666 C777 -0.5(8)
C555 C666 C777 C222 1.4(8)
C333 C222 C777 C666 -2.1(8)
C111 C222 C777 C666 177.1(5)
